data_7717510
loop_
_publ_author_name
'Bakija, Marija'
'Opa\<cak, Sa\<sa'
'Peric, Berislav'
'Chakrabortty, Soumyadeep'
'Dell'Acqua, Andrea'
'Barath, Eszter'
'de Vries, Johannes G.'
'Tin, Sergey'
'Kirin, Sre\'cko I.'

_publ_section_title
;
 Supramolecular bidentate rhodium(I) or iridium(I) phosphine and oxazoline
 amino acid bioconjugates as selective catalysts for enantioselective
 reactions
;
_journal_name_full 'Dalton Transactions'
_journal_paper_doi 10.1039/D4DT02519A
_journal_year 2024
_chemical_absolute_configuration syn
_chemical_formula_moiety 'C48 H52 N4 O8 Rh +, B F4 -'
_chemical_formula_sum 'C48 H52 B F4 N4 O8 Rh'
_chemical_formula_weight 1002.65
_space_group_crystal_system monoclinic
_space_group_IT_number 5
_space_group_name_Hall 'I 2y'
_space_group_name_H-M_alt 'I 1 2 1'
_atom_sites_solution_hydrogens mixed
_atom_sites_solution_primary direct
_atom_sites_solution_secondary difmap
_audit_creation_method SHELXL-2018/3
_audit_update_record
;
2024-08-22 deposited with the CCDC.	2024-11-14 downloaded from the CCDC.
;
_cell_angle_alpha 90
_cell_angle_beta 106.710(3)
_cell_angle_gamma 90
_cell_formula_units_Z 4
_cell_length_a 20.5437(4)
_cell_length_b 10.4027(4)
_cell_length_c 30.6083(9)
_cell_measurement_reflns_used 16712
_cell_measurement_temperature 293(2)
_cell_measurement_theta_max 79.0990
_cell_measurement_theta_min 4.4180
_cell_volume 6265.1(3)
_computing_cell_refinement 'CrysAlisPro 1.171.42.101a (Rigaku OD, 2023)'
_computing_data_collection 'CrysAlisPro 1.171.42.101a (Rigaku OD, 2023)'
_computing_data_reduction 'CrysAlisPro 1.171.42.101a (Rigaku OD, 2023)'
_computing_structure_refinement 'SHELXL-2018/3 (Sheldrick, 2018)'
_computing_structure_solution 'SHELXT-2018/3 (Sheldrick, 2018)'
_diffrn_ambient_temperature 293(2)
_diffrn_detector_area_resol_mean 10.0000
_diffrn_measured_fraction_theta_full 0.991
_diffrn_measured_fraction_theta_max 0.965
_diffrn_measurement_device_type 'XtaLAB Synergy, Dualflex, HyPix'
_diffrn_measurement_method '\w scans'
_diffrn_radiation_type CuK\a
_diffrn_radiation_wavelength 1.54184
_diffrn_reflns_av_R_equivalents 0.0287
_diffrn_reflns_av_unetI/netI 0.0294
_diffrn_reflns_Laue_measured_fraction_full 0.991
_diffrn_reflns_Laue_measured_fraction_max 0.965
_diffrn_reflns_limit_h_max 26
_diffrn_reflns_limit_h_min -22
_diffrn_reflns_limit_k_max 13
_diffrn_reflns_limit_k_min -12
_diffrn_reflns_limit_l_max 39
_diffrn_reflns_limit_l_min -38
_diffrn_reflns_number 27698
_diffrn_reflns_point_group_measured_fraction_full 0.831
_diffrn_reflns_point_group_measured_fraction_max 0.783
_diffrn_reflns_theta_full 67.684
_diffrn_reflns_theta_max 79.746
_diffrn_reflns_theta_min 3.044
_diffrn_source 'micro-focus sealed X-ray tube'
_exptl_absorpt_coefficient_mu 2.669
_exptl_absorpt_correction_T_max 1.00000
_exptl_absorpt_correction_T_min 0.78825
_exptl_absorpt_correction_type multi-scan
_exptl_absorpt_process_details
;
CrysAlisPro 1.171.42.101a (Rigaku Oxford Diffraction, 2023)
Empirical absorption correction using spherical harmonics,
implemented in SCALE3 ABSPACK scaling algorithm.
;
_exptl_crystal_colour yellow
_exptl_crystal_density_diffrn 1.063
_exptl_crystal_description prism
_exptl_crystal_F_000 2072
_exptl_crystal_size_max 0.25
_exptl_crystal_size_mid 0.2
_exptl_crystal_size_min 0.15
_refine_diff_density_max 0.617
_refine_diff_density_min -0.528
_refine_diff_density_rms 0.034
_refine_ls_abs_structure_details
;
 Classical Flack method preferred over Parsons because s.u. lower.
;
_refine_ls_abs_structure_Flack 0.008(8)
_refine_ls_extinction_method none
_refine_ls_goodness_of_fit_ref 1.108
_refine_ls_hydrogen_treatment mixed
_refine_ls_matrix_type full
_refine_ls_number_parameters 606
_refine_ls_number_reflns 10689
_refine_ls_number_restraints 63
_refine_ls_restrained_S_all 1.110
_refine_ls_R_factor_all 0.0379
_refine_ls_R_factor_gt 0.0346
_refine_ls_shift/su_max 0.001
_refine_ls_shift/su_mean 0.000
_refine_ls_structure_factor_coef Fsqd
_refine_ls_weighting_details 'w=1/[\s^2^(Fo^2^)+(0.0614P)^2^+0.6740P] where P=(Fo^2^+2Fc^2^)/3'
_refine_ls_weighting_scheme calc
_refine_ls_wR_factor_gt 0.0979
_refine_ls_wR_factor_ref 0.1010
_reflns_Friedel_coverage 0.536
_reflns_Friedel_fraction_full 0.650
_reflns_Friedel_fraction_max 0.579
_reflns_number_gt 9566
_reflns_number_total 10689
_reflns_threshold_expression 'I > 2\s(I)'
_cod_data_source_file d4dt02519a2.cif
_cod_data_source_block Rh1cs2CODBF4_sq
_cod_original_sg_symbol_H-M 'I 2'
_cod_database_code 7717510
_shelx_shelxl_version_number 2018/3
_shelx_space_group_comment
;
The symmetry employed for this shelxl refinement is uniquely defined
by the following loop, which should always be used as a source of
symmetry information in preference to the above space-group names.
They are only intended as comments.
;

loop_
_space_group_symop_operation_xyz
'x, y, z'
'-x, y, -z'
'x+1/2, y+1/2, z+1/2'
'-x+1/2, y+1/2, -z+1/2'

loop_
_atom_site_label
_atom_site_type_symbol
_atom_site_fract_x
_atom_site_fract_y
_atom_site_fract_z
_atom_site_U_iso_or_equiv
_atom_site_adp_type
_atom_site_occupancy
_atom_site_site_symmetry_order
_atom_site_calc_flag
_atom_site_refinement_flags_posn
_atom_site_refinement_flags_adp
_atom_site_refinement_flags_occupancy
_atom_site_disorder_assembly
_atom_site_disorder_group
Rh_1 Rh 0.000000 0.76694(3) 0.000000 0.06740(16) Uani 1 2 d S T P . .
O1O_1 O 0.1175(2) 1.1145(4) 0.0161(2) 0.1040(14) Uani 1 1 d . . . . .
C2O_1 C 0.0815(2) 1.0171(4) 0.0276(2) 0.0794(14) Uani 1 1 d . . . . .
N3O_1 N 0.0742(2) 0.9141(5) 0.00306(19) 0.0702(13) Uani 1 1 d . . . . .
C4O_1 C 0.1186(2) 0.9290(5) -0.0272(2) 0.0799(13) Uani 1 1 d . . . . .
H4O_1 H 0.094319 0.902098 -0.058342 0.096 Uiso 1 1 calc R U . . .
C5O_1 C 0.1308(3) 1.0746(5) -0.0257(3) 0.101(2) Uani 1 1 d . . . . .
H5OA_1 H 0.177175 1.094082 -0.025118 0.122 Uiso 1 1 calc R U . . .
H5OB_1 H 0.099981 1.116568 -0.051892 0.122 Uiso 1 1 calc R U . . .
C1B1_1 C 0.0602(3) 1.0387(5) 0.0686(2) 0.0906(16) Uani 1 1 d . . . . .
C2B1_1 C 0.0521(3) 0.9338(6) 0.0946(2) 0.0848(16) Uani 1 1 d . . . . .
H2B1_1 H 0.060518 0.851359 0.085838 0.102 Uiso 1 1 calc R U . . .
C3B1_1 C 0.0317(3) 0.9509(7) 0.1333(3) 0.1042(19) Uani 1 1 d . . . . .
C4B1_1 C 0.0198(5) 1.0747(10) 0.1461(3) 0.135(3) Uani 1 1 d . . . . .
H4B1_1 H 0.003959 1.087366 0.171380 0.162 Uiso 1 1 calc R U . . .
C5B1_1 C 0.0316(5) 1.1798(8) 0.1213(4) 0.145(3) Uani 1 1 d . . . . .
H5B1_1 H 0.027161 1.262711 0.131431 0.174 Uiso 1 1 calc R U . . .
C6B1_1 C 0.0498(4) 1.1618(7) 0.0821(3) 0.117(3) Uani 1 1 d . . . . .
H6B1_1 H 0.055048 1.232093 0.064599 0.140 Uiso 1 1 calc R U . . .
CC1_1 C 0.0240(4) 0.8304(9) 0.1590(2) 0.116(2) Uani 1 1 d . . . . .
OC1_1 O 0.0607(4) 0.7379(7) 0.1590(2) 0.144(3) Uani 1 1 d . . . . .
NA_1 N -0.0221(3) 0.8334(8) 0.1828(2) 0.125(2) Uani 1 1 d D . . . .
HNA_1 H -0.051(4) 0.891(7) 0.184(3) 0.150 Uiso 1 1 d D U . . .
CAA_1 C -0.0341(5) 0.7158(12) 0.2043(3) 0.140(3) Uani 1 1 d . . . . .
HAA_1 H 0.009475 0.680335 0.222505 0.168 Uiso 1 1 calc R U . . .
CBA_1 C -0.0791(6) 0.7456(14) 0.2359(3) 0.181(5) Uani 1 1 d . . . . .
HBAA_1 H -0.124489 0.765142 0.217636 0.271 Uiso 1 1 calc R U . . .
HBAB_1 H -0.060751 0.817956 0.254881 0.271 Uiso 1 1 calc R U . . .
HBAC_1 H -0.080109 0.672140 0.254666 0.271 Uiso 1 1 calc R U . . .
CCA_1 C -0.0694(5) 0.6187(11) 0.1683(4) 0.136(3) Uani 1 1 d . . . . .
O1CA_1 O -0.0983(4) 0.6404(7) 0.1285(2) 0.147(2) Uani 1 1 d . . . . .
O2CA_1 O -0.0676(5) 0.5025(9) 0.1864(3) 0.175(3) Uani 1 1 d . . . . .
CM_1 C -0.0961(8) 0.3990(15) 0.1582(6) 0.229(9) Uani 1 1 d . . . . .
HMA_1 H -0.126641 0.430861 0.130372 0.344 Uiso 1 1 calc R U . . .
HMB_1 H -0.120571 0.345100 0.173477 0.344 Uiso 1 1 calc R U . . .
HMC_1 H -0.060602 0.350128 0.151372 0.344 Uiso 1 1 calc R U . . .
C1B2_1 C 0.1830(2) 0.8535(6) -0.0099(2) 0.0744(13) Uani 1 1 d . . . . .
C2B2_1 C 0.2217(3) 0.8584(7) 0.0338(2) 0.0959(17) Uani 1 1 d . . . . .
H2B2_1 H 0.206755 0.909197 0.054021 0.115 Uiso 1 1 calc R U . . .
C3B2_1 C 0.2814(4) 0.7934(9) 0.0503(3) 0.117(2) Uani 1 1 d . . . . .
H3B2_1 H 0.306724 0.801299 0.080742 0.141 Uiso 1 1 calc R U . . .
C4B2_1 C 0.3034(4) 0.7160(8) 0.0210(4) 0.115(3) Uani 1 1 d . . . . .
H4B2_1 H 0.343700 0.670029 0.031538 0.138 Uiso 1 1 calc R U . . .
C5B2_1 C 0.2670(4) 0.7069(7) -0.0225(4) 0.109(2) Uani 1 1 d . . . . .
H5B2_1 H 0.281881 0.653949 -0.042167 0.131 Uiso 1 1 calc R U . . .
C6B2_1 C 0.2064(3) 0.7762(6) -0.0390(2) 0.0885(15) Uani 1 1 d . . . . .
H6B2_1 H 0.181825 0.770335 -0.069620 0.106 Uiso 1 1 calc R U . . .
C1C_1 C 0.0595(3) 0.6194(6) -0.0183(3) 0.085(2) Uani 1 1 d . . . . .
H1C_1 H 0.093078 0.653685 -0.032361 0.102 Uiso 1 1 calc R U . . .
C2C_1 C 0.0181(3) 0.5125(6) -0.0457(3) 0.101(2) Uani 1 1 d . . . . .
H2CA_1 H 0.026064 0.434327 -0.027621 0.121 Uiso 1 1 calc R U . . .
H2CB_1 H 0.033043 0.497447 -0.072577 0.121 Uiso 1 1 calc R U . . .
C3C_1 C -0.0575(4) 0.5420(8) -0.0603(3) 0.110(2) Uani 1 1 d . . . . .
H3CA_1 H -0.082512 0.461987 -0.062674 0.132 Uiso 1 1 calc R U . . .
H3CB_1 H -0.069463 0.581024 -0.090374 0.132 Uiso 1 1 calc R U . . .
C4C_1 C -0.0792(3) 0.6319(7) -0.0275(3) 0.089(2) Uani 1 1 d . . . . .
H4C_1 H -0.124325 0.670307 -0.040036 0.107 Uiso 1 1 calc R U . . .
Rh_2 Rh 0.500000 0.33643(2) 0.000000 0.05637(12) Uani 1 2 d S T P . .
O1O_2 O 0.39827(18) -0.0104(3) 0.01855(16) 0.0890(11) Uani 1 1 d . . . . .
C2O_2 C 0.4430(2) 0.0868(4) 0.02889(17) 0.0667(10) Uani 1 1 d . . . . .
N3O_2 N 0.4297(2) 0.1858(5) 0.00419(17) 0.0607(11) Uani 1 1 d . . . . .
C4O_2 C 0.35834(19) 0.1706(5) -0.02607(16) 0.0681(10) Uani 1 1 d . . . . .
H4O_2 H 0.355736 0.196247 -0.057329 0.082 Uiso 1 1 calc R U . . .
C5O_2 C 0.3485(3) 0.0267(5) -0.0238(2) 0.0855(15) Uani 1 1 d . . . . .
H5OA_2 H 0.302779 0.006356 -0.023113 0.103 Uiso 1 1 calc R U . . .
H5OB_2 H 0.357279 -0.016165 -0.049710 0.103 Uiso 1 1 calc R U . . .
C1B1_2 C 0.5003(2) 0.0686(4) 0.06988(19) 0.0732(11) Uani 1 1 d . . . . .
C2B1_2 C 0.5309(2) 0.1739(5) 0.09479(18) 0.0691(12) Uani 1 1 d . . . . .
H2B1_2 H 0.514668 0.255939 0.085628 0.083 Uiso 1 1 calc R U . . .
C3B1_2 C 0.5855(3) 0.1587(6) 0.13325(19) 0.0853(14) Uani 1 1 d . . . . .
C4B1_2 C 0.6093(4) 0.0363(9) 0.1462(3) 0.119(2) Uani 1 1 d . . . . .
H4B1_2 H 0.647237 0.025218 0.171239 0.142 Uiso 1 1 calc R U . . .
C5B1_2 C 0.5773(5) -0.0694(8) 0.1226(3) 0.128(3) Uani 1 1 d . . . . .
H5B1_2 H 0.592699 -0.151504 0.132358 0.153 Uiso 1 1 calc R U . . .
C6B1_2 C 0.5233(4) -0.0543(6) 0.0848(3) 0.101(2) Uani 1 1 d . . . . .
H6B1_2 H 0.501709 -0.126016 0.069001 0.122 Uiso 1 1 calc R U . . .
CC1_2 C 0.6141(3) 0.2804(8) 0.15818(19) 0.0967(17) Uani 1 1 d . . . . .
OC1_2 O 0.5786(3) 0.3747(7) 0.15717(18) 0.123(2) Uani 1 1 d . . . . .
NA_2 N 0.6818(3) 0.2782(7) 0.18143(18) 0.1101(18) Uani 1 1 d D . . . .
HNA_2 H 0.702(4) 0.206(5) 0.189(3) 0.132 Uiso 1 1 d D U . . .
CAA_2 C 0.7126(4) 0.3960(10) 0.2028(2) 0.129(3) Uani 1 1 d . . . . .
HAA_2 H 0.684907 0.432434 0.221008 0.155 Uiso 1 1 calc R U . . .
CBA_2 C 0.7845(4) 0.3671(12) 0.2337(2) 0.152(4) Uani 1 1 d . . . . .
HBAA_2 H 0.813554 0.345086 0.215273 0.227 Uiso 1 1 calc R U . . .
HBAB_2 H 0.782683 0.296432 0.253541 0.227 Uiso 1 1 calc R U . . .
HBAC_2 H 0.802197 0.441616 0.251728 0.227 Uiso 1 1 calc R U . . .
CCA_2 C 0.7173(3) 0.4915(9) 0.1663(2) 0.117(3) Uani 1 1 d . . . . .
O1CA_2 O 0.7105(3) 0.4700(6) 0.12710(15) 0.1305(18) Uani 1 1 d . . . . .
O2CA_2 O 0.7303(4) 0.6097(8) 0.1836(2) 0.165(3) Uani 1 1 d . . . . .
CM_2 C 0.7396(6) 0.7127(15) 0.1504(5) 0.188(5) Uani 1 1 d . . . . .
HMA_2 H 0.717429 0.686011 0.119680 0.282 Uiso 1 1 calc R U . . .
HMB_2 H 0.787231 0.724814 0.154027 0.282 Uiso 1 1 calc R U . . .
HMC_2 H 0.720115 0.792079 0.156540 0.282 Uiso 1 1 calc R U . . .
C1B2_2 C 0.3084(2) 0.2477(5) -0.00889(19) 0.0654(12) Uani 1 1 d . . . . .
C2B2_2 C 0.3078(3) 0.2435(6) 0.0354(2) 0.0866(14) Uani 1 1 d . . . . .
H2B2_2 H 0.339236 0.192100 0.055979 0.104 Uiso 1 1 calc R U . . .
C3B2_2 C 0.2617(3) 0.3139(8) 0.0505(3) 0.108(2) Uani 1 1 d . . . . .
H3B2_2 H 0.263640 0.312168 0.081261 0.130 Uiso 1 1 calc R U . . .
C4B2_2 C 0.2146(4) 0.3842(7) 0.0215(4) 0.113(3) Uani 1 1 d . . . . .
H4B2_2 H 0.182380 0.428274 0.031762 0.136 Uiso 1 1 calc R U . . .
C5B2_2 C 0.2133(3) 0.3918(7) -0.0228(4) 0.110(3) Uani 1 1 d . . . . .
H5B2_2 H 0.181227 0.443614 -0.042684 0.132 Uiso 1 1 calc R U . . .
C6B2_2 C 0.2597(2) 0.3225(6) -0.0388(2) 0.0842(13) Uani 1 1 d . . . . .
H6B2_2 H 0.257966 0.326470 -0.069472 0.101 Uiso 1 1 calc R U . . .
C1C_2 C 0.4238(3) 0.4803(5) -0.0199(3) 0.0739(17) Uani 1 1 d . . . . .
H1C_2 H 0.378084 0.446290 -0.033988 0.089 Uiso 1 1 calc R U . . .
C2C_2 C 0.4436(3) 0.5877(6) -0.0461(3) 0.097(2) Uani 1 1 d . . . . .
H2CB_2 H 0.406261 0.604186 -0.073192 0.117 Uiso 1 1 calc R U . . .
H2CA_2 H 0.450625 0.664802 -0.027491 0.117 Uiso 1 1 calc R U . . .
C3C_2 C 0.5051(3) 0.5623(7) -0.0598(3) 0.101(2) Uani 1 1 d . . . . .
H3CB_2 H 0.527698 0.643346 -0.061337 0.122 Uiso 1 1 calc R U . . .
H3CA_2 H 0.492039 0.525184 -0.090131 0.122 Uiso 1 1 calc R U . . .
C4C_2 C 0.5553(3) 0.4720(5) -0.0276(2) 0.0726(14) Uani 1 1 d . . . . .
H4C_2 H 0.588933 0.433489 -0.040759 0.087 Uiso 1 1 calc R U . . .
B_3 B 0.8137(6) 0.0546(9) 0.1479(4) 0.132(2) Uani 1 1 d . . . . .
F1_3 F 0.8633(5) 0.0149(15) 0.1573(6) 0.380(8) Uani 1 1 d . . . . .
F2_3 F 0.7861(6) 0.0299(15) 0.1815(4) 0.304(6) Uani 1 1 d . . . . .
F3_3 F 0.8140(11) 0.1673(8) 0.1426(5) 0.417(10) Uani 1 1 d . . . . .
F4_3 F 0.7711(8) 0.0115(18) 0.1140(5) 0.403(9) Uani 1 1 d . . . . .

loop_
_atom_site_aniso_label
_atom_site_aniso_U_11
_atom_site_aniso_U_22
_atom_site_aniso_U_33
_atom_site_aniso_U_23
_atom_site_aniso_U_13
_atom_site_aniso_U_12
Rh_1 0.0549(3) 0.0345(2) 0.1304(4) 0.000 0.0548(3) 0.000
O1O_1 0.085(2) 0.0449(17) 0.202(5) 0.007(2) 0.073(3) -0.0125(17)
C2O_1 0.058(2) 0.042(2) 0.150(5) 0.004(2) 0.048(3) -0.0030(17)
N3O_1 0.051(2) 0.038(2) 0.136(4) 0.009(2) 0.050(2) -0.0019(17)
C4O_1 0.058(2) 0.070(3) 0.127(4) 0.013(3) 0.050(2) -0.001(2)
C5O_1 0.069(3) 0.066(3) 0.193(6) 0.027(4) 0.074(4) -0.002(2)
C1B1_1 0.067(2) 0.054(2) 0.164(5) -0.015(3) 0.055(3) -0.008(2)
C2B1_1 0.072(3) 0.062(3) 0.132(4) -0.014(3) 0.048(3) 0.005(2)
C3B1_1 0.090(4) 0.096(4) 0.142(5) -0.011(4) 0.058(4) 0.009(3)
C4B1_1 0.145(7) 0.125(7) 0.160(7) -0.028(6) 0.083(6) 0.024(5)
C5B1_1 0.173(8) 0.080(5) 0.201(9) -0.037(6) 0.085(8) 0.012(5)
C6B1_1 0.116(5) 0.061(3) 0.193(8) -0.028(4) 0.073(6) 0.000(3)
CC1_1 0.100(4) 0.137(6) 0.128(4) -0.008(5) 0.058(4) 0.015(4)
OC1_1 0.153(5) 0.128(5) 0.182(5) 0.037(4) 0.098(4) 0.050(4)
NA_1 0.116(4) 0.153(6) 0.122(4) 0.004(5) 0.061(3) 0.013(4)
CAA_1 0.122(6) 0.193(10) 0.116(5) 0.031(6) 0.054(5) 0.022(6)
CBA_1 0.194(10) 0.253(15) 0.129(6) -0.019(7) 0.101(7) -0.027(10)
CCA_1 0.124(6) 0.140(8) 0.172(8) 0.027(7) 0.090(6) 0.034(6)
O1CA_1 0.178(6) 0.144(5) 0.133(4) 0.030(4) 0.064(4) 0.047(5)
O2CA_1 0.184(7) 0.158(7) 0.210(7) 0.081(6) 0.099(6) 0.042(6)
CM_1 0.243(16) 0.172(13) 0.35(2) 0.095(14) 0.213(18) 0.078(13)
C1B2_1 0.054(2) 0.058(3) 0.126(4) 0.005(3) 0.049(2) -0.007(2)
C2B2_1 0.070(3) 0.094(5) 0.136(5) -0.001(4) 0.050(3) 0.007(3)
C3B2_1 0.086(4) 0.123(6) 0.144(5) 0.016(5) 0.035(4) 0.013(4)
C4B2_1 0.069(3) 0.082(4) 0.208(8) 0.018(5) 0.063(5) 0.015(3)
C5B2_1 0.093(4) 0.067(3) 0.195(8) -0.005(4) 0.085(5) 0.001(3)
C6B2_1 0.074(3) 0.069(3) 0.144(4) -0.011(3) 0.065(3) -0.012(2)
C1C_1 0.061(3) 0.041(2) 0.177(7) -0.008(3) 0.072(4) -0.001(2)
C2C_1 0.095(4) 0.054(3) 0.182(6) -0.026(3) 0.086(4) -0.008(3)
C3C_1 0.101(4) 0.072(4) 0.170(6) -0.039(4) 0.061(4) -0.017(3)
C4C_1 0.071(3) 0.060(3) 0.152(6) -0.020(4) 0.057(4) -0.017(3)
Rh_2 0.0462(2) 0.0341(2) 0.0978(3) 0.000 0.03507(19) 0.000
O1O_2 0.0716(19) 0.0480(17) 0.156(3) -0.003(2) 0.047(2) -0.0186(15)
C2O_2 0.063(2) 0.0381(18) 0.112(3) -0.0026(19) 0.045(2) -0.0073(16)
N3O_2 0.051(2) 0.046(2) 0.096(3) 0.000(2) 0.038(2) -0.0004(17)
C4O_2 0.0464(18) 0.074(3) 0.090(3) -0.008(2) 0.0294(18) -0.0055(17)
C5O_2 0.062(2) 0.063(3) 0.139(4) -0.024(3) 0.040(3) -0.014(2)
C1B1_2 0.068(2) 0.050(2) 0.112(3) 0.013(2) 0.042(2) 0.0040(18)
C2B1_2 0.066(2) 0.062(3) 0.088(3) 0.010(2) 0.035(2) 0.003(2)
C3B1_2 0.089(3) 0.089(4) 0.088(3) 0.005(3) 0.042(3) 0.009(3)
C4B1_2 0.110(5) 0.129(6) 0.117(5) 0.036(5) 0.032(4) 0.050(5)
C5B1_2 0.137(6) 0.080(5) 0.162(7) 0.035(5) 0.038(6) 0.038(5)
C6B1_2 0.110(5) 0.055(3) 0.146(5) 0.023(3) 0.049(4) 0.013(3)
CC1_2 0.089(4) 0.123(5) 0.086(3) 0.003(3) 0.037(3) 0.010(4)
OC1_2 0.107(3) 0.139(6) 0.121(3) -0.040(3) 0.032(3) 0.014(3)
NA_2 0.097(4) 0.152(6) 0.085(3) -0.015(3) 0.032(3) -0.004(3)
CAA_2 0.124(5) 0.191(9) 0.083(3) -0.038(5) 0.045(4) -0.020(6)
CBA_2 0.133(6) 0.219(12) 0.090(4) -0.010(5) 0.012(4) -0.020(7)
CCA_2 0.087(3) 0.165(7) 0.107(4) -0.058(5) 0.040(3) -0.004(4)
O1CA_2 0.177(5) 0.125(4) 0.098(3) -0.027(3) 0.052(3) 0.018(4)
O2CA_2 0.172(5) 0.189(7) 0.163(5) -0.093(5) 0.095(5) -0.059(5)
CM_2 0.154(9) 0.199(13) 0.222(12) -0.069(11) 0.070(9) -0.025(9)
C1B2_2 0.0458(19) 0.054(3) 0.105(3) 0.002(2) 0.035(2) -0.0053(19)
C2B2_2 0.072(3) 0.093(4) 0.105(3) 0.001(3) 0.042(3) 0.007(3)
C3B2_2 0.096(4) 0.109(5) 0.142(5) -0.022(4) 0.071(4) -0.002(4)
C4B2_2 0.090(4) 0.078(4) 0.200(8) -0.016(5) 0.087(5) 0.004(3)
C5B2_2 0.065(3) 0.070(4) 0.201(8) 0.024(4) 0.048(4) 0.008(3)
C6B2_2 0.060(2) 0.071(3) 0.126(4) 0.013(3) 0.033(2) -0.010(2)
C1C_2 0.042(2) 0.032(2) 0.152(5) 0.008(3) 0.033(3) 0.0085(17)
C2C_2 0.069(3) 0.058(3) 0.166(6) 0.044(3) 0.035(3) 0.010(2)
C3C_2 0.095(4) 0.064(3) 0.160(6) 0.043(4) 0.060(4) 0.003(3)
C4C_2 0.077(3) 0.038(2) 0.121(4) 0.007(2) 0.056(3) -0.010(2)
B_3 0.134(4) 0.088(3) 0.176(5) -0.032(3) 0.048(3) 0.039(3)
F1_3 0.194(4) 0.426(16) 0.54(2) 0.177(15) 0.136(7) 0.181(7)
F2_3 0.286(8) 0.407(16) 0.267(6) 0.034(8) 0.157(6) 0.041(10)
F3_3 0.71(3) 0.094(3) 0.399(15) 0.000(4) 0.093(18) 0.019(4)
F4_3 0.377(12) 0.46(2) 0.284(8) -0.116(10) -0.038(8) -0.125(13)

loop_
_atom_type_symbol
_atom_type_description
_atom_type_scat_dispersion_real
_atom_type_scat_dispersion_imag
_atom_type_scat_source
C C 0.0181 0.0091 'International Tables Vol C Tables 4.2.6.8 and 6.1.1.4'
H H 0.0000 0.0000 'International Tables Vol C Tables 4.2.6.8 and 6.1.1.4'
B B 0.0090 0.0039 'International Tables Vol C Tables 4.2.6.8 and 6.1.1.4'
F F 0.0727 0.0534 'International Tables Vol C Tables 4.2.6.8 and 6.1.1.4'
N N 0.0311 0.0180 'International Tables Vol C Tables 4.2.6.8 and 6.1.1.4'
O O 0.0492 0.0322 'International Tables Vol C Tables 4.2.6.8 and 6.1.1.4'
Rh Rh 0.0927 3.6045 'International Tables Vol C Tables 4.2.6.8 and 6.1.1.4'

loop_
_geom_angle_atom_site_label_1
_geom_angle_atom_site_label_2
_geom_angle_atom_site_label_3
_geom_angle
_geom_angle_site_symmetry_1
_geom_angle_site_symmetry_3
_geom_angle_publ_flag
C4C_1 Rh_1 C4C_1 97.5(4) 2 . ?
C4C_1 Rh_1 C1C_1 81.5(2) 2 2 ?
C4C_1 Rh_1 C1C_1 36.9(3) . 2 ?
C4C_1 Rh_1 C1C_1 36.9(3) 2 . ?
C4C_1 Rh_1 C1C_1 81.5(2) . . ?
C1C_1 Rh_1 C1C_1 88.0(3) 2 . ?
C4C_1 Rh_1 N3O_1 90.0(2) 2 . ?
C4C_1 Rh_1 N3O_1 160.2(3) . . ?
C1C_1 Rh_1 N3O_1 162.9(3) 2 . ?
C1C_1 Rh_1 N3O_1 94.09(17) . . ?
C4C_1 Rh_1 N3O_1 160.2(3) 2 2 ?
C4C_1 Rh_1 N3O_1 90.0(2) . 2 ?
C1C_1 Rh_1 N3O_1 94.09(17) 2 2 ?
C1C_1 Rh_1 N3O_1 162.9(3) . 2 ?
N3O_1 Rh_1 N3O_1 88.9(2) . 2 ?
C2O_1 O1O_1 C5O_1 105.7(4) . . ?
N3O_1 C2O_1 O1O_1 116.6(5) . . ?
N3O_1 C2O_1 C1B1_1 127.9(4) . . ?
O1O_1 C2O_1 C1B1_1 115.3(5) . . ?
C2O_1 N3O_1 C4O_1 106.7(4) . . ?
C2O_1 N3O_1 Rh_1 125.4(3) . . ?
C4O_1 N3O_1 Rh_1 127.2(4) . . ?
N3O_1 C4O_1 C1B2_1 111.3(4) . . ?
N3O_1 C4O_1 C5O_1 102.0(4) . . ?
C1B2_1 C4O_1 C5O_1 112.8(4) . . ?
O1O_1 C5O_1 C4O_1 103.9(4) . . ?
C6B1_1 C1B1_1 C2B1_1 120.1(6) . . ?
C6B1_1 C1B1_1 C2O_1 120.7(6) . . ?
C2B1_1 C1B1_1 C2O_1 119.1(5) . . ?
C3B1_1 C2B1_1 C1B1_1 120.6(6) . . ?
C2B1_1 C3B1_1 C4B1_1 119.1(7) . . ?
C2B1_1 C3B1_1 CC1_1 116.4(6) . . ?
C4B1_1 C3B1_1 CC1_1 124.6(7) . . ?
C3B1_1 C4B1_1 C5B1_1 120.1(7) . . ?
C6B1_1 C5B1_1 C4B1_1 120.4(7) . . ?
C5B1_1 C6B1_1 C1B1_1 119.6(8) . . ?
OC1_1 CC1_1 NA_1 123.1(9) . . ?
OC1_1 CC1_1 C3B1_1 119.7(6) . . ?
NA_1 CC1_1 C3B1_1 117.2(7) . . ?
CC1_1 NA_1 CAA_1 117.7(8) . . ?
NA_1 CAA_1 CCA_1 110.1(7) . . ?
NA_1 CAA_1 CBA_1 109.0(10) . . ?
CCA_1 CAA_1 CBA_1 109.8(8) . . ?
O1CA_1 CCA_1 O2CA_1 122.4(12) . . ?
O1CA_1 CCA_1 CAA_1 126.8(10) . . ?
O2CA_1 CCA_1 CAA_1 110.8(10) . . ?
CCA_1 O2CA_1 CM_1 119.1(11) . . ?
C2B2_1 C1B2_1 C6B2_1 116.5(5) . . ?
C2B2_1 C1B2_1 C4O_1 122.7(6) . . ?
C6B2_1 C1B2_1 C4O_1 120.8(6) . . ?
C1B2_1 C2B2_1 C3B2_1 124.1(7) . . ?
C2B2_1 C3B2_1 C4B2_1 118.5(8) . . ?
C5B2_1 C4B2_1 C3B2_1 120.0(7) . . ?
C4B2_1 C5B2_1 C6B2_1 120.7(7) . . ?
C1B2_1 C6B2_1 C5B2_1 120.3(7) . . ?
C4C_1 C1C_1 C2C_1 127.2(7) 2 . ?
C4C_1 C1C_1 Rh_1 71.4(4) 2 . ?
C2C_1 C1C_1 Rh_1 113.9(4) . . ?
C1C_1 C2C_1 C3C_1 112.4(5) . . ?
C2C_1 C3C_1 C4C_1 113.4(7) . . ?
C1C_1 C4C_1 C3C_1 124.4(7) 2 . ?
C1C_1 C4C_1 Rh_1 71.7(4) 2 . ?
C3C_1 C4C_1 Rh_1 109.1(4) . . ?
C1C_2 Rh_2 C1C_2 90.4(3) 2_655 . ?
C1C_2 Rh_2 C4C_2 81.6(2) 2_655 2_655 ?
C1C_2 Rh_2 C4C_2 38.2(3) . 2_655 ?
C1C_2 Rh_2 C4C_2 38.2(3) 2_655 . ?
C1C_2 Rh_2 C4C_2 81.6(2) . . ?
C4C_2 Rh_2 C4C_2 97.2(3) 2_655 . ?
C1C_2 Rh_2 N3O_2 94.46(17) 2_655 2_655 ?
C1C_2 Rh_2 N3O_2 160.8(2) . 2_655 ?
C4C_2 Rh_2 N3O_2 160.9(2) 2_655 2_655 ?
C4C_2 Rh_2 N3O_2 90.85(19) . 2_655 ?
C1C_2 Rh_2 N3O_2 160.8(2) 2_655 . ?
C1C_2 Rh_2 N3O_2 94.46(17) . . ?
C4C_2 Rh_2 N3O_2 90.85(19) 2_655 . ?
C4C_2 Rh_2 N3O_2 160.9(2) . . ?
N3O_2 Rh_2 N3O_2 87.0(2) 2_655 . ?
C2O_2 O1O_2 C5O_2 105.6(4) . . ?
N3O_2 C2O_2 O1O_2 117.3(5) . . ?
N3O_2 C2O_2 C1B1_2 127.0(4) . . ?
O1O_2 C2O_2 C1B1_2 115.6(4) . . ?
C2O_2 N3O_2 C4O_2 106.8(4) . . ?
C2O_2 N3O_2 Rh_2 126.5(4) . . ?
C4O_2 N3O_2 Rh_2 126.3(3) . . ?
N3O_2 C4O_2 C1B2_2 111.7(4) . . ?
N3O_2 C4O_2 C5O_2 101.3(4) . . ?
C1B2_2 C4O_2 C5O_2 113.3(4) . . ?
O1O_2 C5O_2 C4O_2 103.5(4) . . ?
C2B1_2 C1B1_2 C6B1_2 119.3(6) . . ?
C2B1_2 C1B1_2 C2O_2 119.9(4) . . ?
C6B1_2 C1B1_2 C2O_2 120.8(5) . . ?
C1B1_2 C2B1_2 C3B1_2 120.7(5) . . ?
C4B1_2 C3B1_2 C2B1_2 118.9(7) . . ?
C4B1_2 C3B1_2 CC1_2 125.1(6) . . ?
C2B1_2 C3B1_2 CC1_2 115.9(5) . . ?
C5B1_2 C4B1_2 C3B1_2 120.7(7) . . ?
C6B1_2 C5B1_2 C4B1_2 120.2(6) . . ?
C5B1_2 C6B1_2 C1B1_2 120.1(7) . . ?
OC1_2 CC1_2 NA_2 122.5(7) . . ?
OC1_2 CC1_2 C3B1_2 121.4(6) . . ?
NA_2 CC1_2 C3B1_2 116.0(6) . . ?
CC1_2 NA_2 CAA_2 117.9(7) . . ?
NA_2 CAA_2 CCA_2 109.5(5) . . ?
NA_2 CAA_2 CBA_2 109.3(9) . . ?
CCA_2 CAA_2 CBA_2 109.1(7) . . ?
O1CA_2 CCA_2 O2CA_2 121.8(9) . . ?
O1CA_2 CCA_2 CAA_2 127.3(8) . . ?
O2CA_2 CCA_2 CAA_2 111.0(6) . . ?
CCA_2 O2CA_2 CM_2 115.5(7) . . ?
C2B2_2 C1B2_2 C6B2_2 117.8(5) . . ?
C2B2_2 C1B2_2 C4O_2 122.1(5) . . ?
C6B2_2 C1B2_2 C4O_2 120.1(5) . . ?
C1B2_2 C2B2_2 C3B2_2 121.4(6) . . ?
C4B2_2 C3B2_2 C2B2_2 120.5(7) . . ?
C3B2_2 C4B2_2 C5B2_2 120.2(6) . . ?
C4B2_2 C5B2_2 C6B2_2 120.4(7) . . ?
C1B2_2 C6B2_2 C5B2_2 119.7(6) . . ?
C4C_2 C1C_2 C2C_2 123.7(6) 2_655 . ?
C4C_2 C1C_2 Rh_2 71.2(3) 2_655 . ?
C2C_2 C1C_2 Rh_2 112.8(4) . . ?
C3C_2 C2C_2 C1C_2 114.1(5) . . ?
C2C_2 C3C_2 C4C_2 113.8(5) . . ?
C1C_2 C4C_2 C3C_2 125.6(6) 2_655 . ?
C1C_2 C4C_2 Rh_2 70.6(3) 2_655 . ?
C3C_2 C4C_2 Rh_2 108.9(4) . . ?
F1_3 B_3 F3_3 112.3(18) . . ?
F1_3 B_3 F4_3 118.8(15) . . ?
F3_3 B_3 F4_3 106.0(15) . . ?
F1_3 B_3 F2_3 107.6(14) . . ?
F3_3 B_3 F2_3 108.4(13) . . ?
F4_3 B_3 F2_3 102.9(14) . . ?

loop_
_geom_bond_atom_site_label_1
_geom_bond_atom_site_label_2
_geom_bond_distance
_geom_bond_site_symmetry_2
_geom_bond_publ_flag
Rh_1 C4C_1 2.132(6) 2 ?
Rh_1 C4C_1 2.132(6) . ?
Rh_1 C1C_1 2.135(6) 2 ?
Rh_1 C1C_1 2.135(6) . ?
Rh_1 N3O_1 2.144(4) . ?
Rh_1 N3O_1 2.144(4) 2 ?
O1O_1 C2O_1 1.359(5) . ?
O1O_1 C5O_1 1.446(9) . ?
C2O_1 N3O_1 1.293(7) . ?
C2O_1 C1B1_1 1.459(9) . ?
N3O_1 C4O_1 1.484(6) . ?
C4O_1 C1B2_1 1.499(7) . ?
C4O_1 C5O_1 1.533(7) . ?
C1B1_1 C6B1_1 1.381(8) . ?
C1B1_1 C2B1_1 1.389(9) . ?
C2B1_1 C3B1_1 1.375(9) . ?
C3B1_1 C4B1_1 1.389(11) . ?
C3B1_1 CC1_1 1.512(11) . ?
C4B1_1 C5B1_1 1.393(13) . ?
C5B1_1 C6B1_1 1.369(13) . ?
CC1_1 OC1_1 1.223(10) . ?
CC1_1 NA_1 1.350(8) . ?
NA_1 CAA_1 1.444(13) . ?
CAA_1 CCA_1 1.516(15) . ?
CAA_1 CBA_1 1.551(11) . ?
CCA_1 O1CA_1 1.215(11) . ?
CCA_1 O2CA_1 1.325(12) . ?
O2CA_1 CM_1 1.399(19) . ?
C1B2_1 C2B2_1 1.347(9) . ?
C1B2_1 C6B2_1 1.384(8) . ?
C2B2_1 C3B2_1 1.364(10) . ?
C3B2_1 C4B2_1 1.376(12) . ?
C4B2_1 C5B2_1 1.329(12) . ?
C5B2_1 C6B2_1 1.401(10) . ?
C1C_1 C4C_1 1.349(11) 2 ?
C1C_1 C2C_1 1.500(9) . ?
C2C_1 C3C_1 1.519(10) . ?
C3C_1 C4C_1 1.530(10) . ?
Rh_2 C1C_2 2.124(5) 2_655 ?
Rh_2 C1C_2 2.124(5) . ?
Rh_2 C4C_2 2.132(5) 2_655 ?
Rh_2 C4C_2 2.132(5) . ?
Rh_2 N3O_2 2.159(4) 2_655 ?
Rh_2 N3O_2 2.159(4) . ?
O1O_2 C2O_2 1.341(5) . ?
O1O_2 C5O_2 1.453(7) . ?
C2O_2 N3O_2 1.261(7) . ?
C2O_2 C1B1_2 1.465(7) . ?
N3O_2 C4O_2 1.501(6) . ?
C4O_2 C1B2_2 1.512(6) . ?
C4O_2 C5O_2 1.514(7) . ?
C1B1_2 C2B1_2 1.379(8) . ?
C1B1_2 C6B1_2 1.394(8) . ?
C2B1_2 C3B1_2 1.382(8) . ?
C3B1_2 C4B1_2 1.380(10) . ?
C3B1_2 CC1_2 1.507(10) . ?
C4B1_2 C5B1_2 1.375(13) . ?
C5B1_2 C6B1_2 1.361(11) . ?
CC1_2 OC1_2 1.217(9) . ?
CC1_2 NA_2 1.370(9) . ?
NA_2 CAA_2 1.445(12) . ?
CAA_2 CCA_2 1.519(13) . ?
CAA_2 CBA_2 1.539(11) . ?
CCA_2 O1CA_2 1.188(7) . ?
CCA_2 O2CA_2 1.335(10) . ?
O2CA_2 CM_2 1.527(16) . ?
C1B2_2 C2B2_2 1.361(8) . ?
C1B2_2 C6B2_2 1.385(8) . ?
C2B2_2 C3B2_2 1.377(8) . ?
C3B2_2 C4B2_2 1.330(11) . ?
C4B2_2 C5B2_2 1.351(13) . ?
C5B2_2 C6B2_2 1.391(10) . ?
C1C_2 C4C_2 1.394(9) 2_655 ?
C1C_2 C2C_2 1.498(8) . ?
C2C_2 C3C_2 1.466(9) . ?
C3C_2 C4C_2 1.527(9) . ?
B_3 F1_3 1.059(12) . ?
B_3 F3_3 1.184(13) . ?
B_3 F4_3 1.233(14) . ?
B_3 F2_3 1.333(14) . ?
